data_4320990
loop_
_publ_author_name
'Kerry A. (Fusie) Clark'
'T. Adrian George'
'Tom J. Brett'
'Charles R. Ross'
'Richard K. Shoemaker'

_publ_contact_author_address
;
Department of Chemistry
University of Nebraska-Lincoln, Lincoln, NE 68588-0304
;
_publ_contact_author_email tageorge@unlserve.unl.edu
_publ_contact_author_name 'George, T. Adrian'
_publ_contact_author_phone 1(402)4723513
_publ_section_title
;
 Synthesis, Characterization, Crystal Structures, and Reactions of
 Trigonal Bipyramidal Tin(IV) Complexes Containing a Tetradentate Tripodal
 Tristhiolatophosphine Ligand. Use in the One-Step Synthesis of an
 Iron(IV) Complex
;
_journal_name_full 'Inorganic Chemistry'
_journal_page_first 2252
_journal_page_last 2253
_journal_paper_doi 10.1021/ic991371n
_journal_volume 39
_journal_year 2000
_chemical_formula_moiety 'C33 H41 P S3 Si3 Sn'
_chemical_formula_sum 'C33 H41 P S3 Si3 Sn'
_chemical_formula_weight 767.77
_chemical_name_common Phenyl[tris(2-thio-3-trimethylsilylphenyl-k3S)phosphine-kP]tin
_chemical_name_systematic
; 
 Phenyl[tris(2-thio-3-trimethylsilylphenyl-k3S)phosphine-kP]tin 
;
_space_group_IT_number 2
_symmetry_cell_setting triclinic
_symmetry_space_group_name_Hall '-P 1'
_symmetry_space_group_name_H-M 'P -1'
_atom_sites_solution_hydrogens geom
_atom_sites_solution_primary direct
_atom_sites_solution_secondary difmap
_audit_creation_method SHELXL-97
_cell_angle_alpha 112.86(3)
_cell_angle_beta 107.21(3)
_cell_angle_gamma 90.75(3)
_cell_formula_units_Z 2
_cell_length_a 10.111(2)
_cell_length_b 14.737(3)
_cell_length_c 15.342(3)
_cell_measurement_temperature 293(2)
_cell_volume 1990.8(10)
_computing_cell_refinement MARXDS
_computing_data_collection MARDC
_computing_data_reduction MARXDS
_computing_molecular_graphics XP
_computing_publication_material 'SHELXL-97 (Sheldrick, 1997)'
_computing_structure_refinement 'SHELXL-97 (Sheldrick, 1997)'
_computing_structure_solution 'SHELXS-97 (Sheldrick, 1990)'
_diffrn_ambient_temperature 293(2)
_diffrn_measured_fraction_theta_full 0.835
_diffrn_measured_fraction_theta_max 0.835
_diffrn_measurement_device_type 'MARResearch imaging plate'
_diffrn_measurement_method 'oscillation method'
_diffrn_radiation_monochromator graphite
_diffrn_radiation_source 'rotating anode'
_diffrn_radiation_type MoK\a
_diffrn_radiation_wavelength 0.71073
_diffrn_reflns_av_R_equivalents 0.0391
_diffrn_reflns_av_sigmaI/netI 0.0334
_diffrn_reflns_limit_h_max 12
_diffrn_reflns_limit_h_min 0
_diffrn_reflns_limit_k_max 18
_diffrn_reflns_limit_k_min -18
_diffrn_reflns_limit_l_max 17
_diffrn_reflns_limit_l_min -18
_diffrn_reflns_number 14905
_diffrn_reflns_theta_full 26.01
_diffrn_reflns_theta_max 26.01
_diffrn_reflns_theta_min 4.25
_exptl_absorpt_coefficient_mu 0.949
_exptl_crystal_colour colorless
_exptl_crystal_density_diffrn 1.281
_exptl_crystal_density_method 'not measured'
_exptl_crystal_description block
_exptl_crystal_F_000 788
_exptl_crystal_size_max .4
_exptl_crystal_size_mid .4
_exptl_crystal_size_min .3
_refine_diff_density_max 1.226
_refine_diff_density_min -0.825
_refine_diff_density_rms 0.124
_refine_ls_extinction_coef 0.073(5)
_refine_ls_extinction_expression Fc^*^=kFc[1+0.001xFc^2^\l^3^/sin(2\q)]^-1/4^
_refine_ls_extinction_method SHELXL
_refine_ls_goodness_of_fit_ref 1.127
_refine_ls_hydrogen_treatment mixed
_refine_ls_matrix_type full
_refine_ls_number_parameters 371
_refine_ls_number_reflns 6552
_refine_ls_number_restraints 0
_refine_ls_restrained_S_all 1.127
_refine_ls_R_factor_all 0.0681
_refine_ls_R_factor_gt 0.0556
_refine_ls_shift/su_max 0.003
_refine_ls_shift/su_mean 0.000
_refine_ls_structure_factor_coef Fsqd
_refine_ls_weighting_details 'calc w=1/[\s^2^(Fo^2^)+(0.0991P)^2^+1.1376P] where P=(Fo^2^+2Fc^2^)/3'
_refine_ls_weighting_scheme calc
_refine_ls_wR_factor_gt 0.1418
_refine_ls_wR_factor_ref 0.1533
_reflns_number_gt 5679
_reflns_number_total 6552
_reflns_threshold_expression >2sigma(I)
_cod_data_source_file ic991371n_2.cif
_cod_data_source_block ni289b,3
_cod_depositor_comments
;
The following automatic conversions were performed:

'_symmetry_cell_setting' value 'Triclinic' changed to 'triclinic'
according to the built-in table from CIF Core dictionary named
'cif_core.dic' version 2.4.1 from 2010-06-29.

Automatic conversion script
Id: cif_fix_values 1646 2011-03-28 12:23:43Z adriana 
;
_cod_original_cell_volume 1990.8(7)
_cod_database_code 4320990

loop_
_symmetry_equiv_pos_as_xyz
'x, y, z'
'-x, -y, -z'

loop_
_atom_site_label
_atom_site_type_symbol
_atom_site_fract_x
_atom_site_fract_y
_atom_site_fract_z
_atom_site_U_iso_or_equiv
_atom_site_adp_type
_atom_site_occupancy
_atom_site_symmetry_multiplicity
_atom_site_calc_flag
_atom_site_refinement_flags
_atom_site_disorder_assembly
_atom_site_disorder_group
Sn1 Sn 0.37644(2) 0.370740(19) 0.735370(19) 0.04468(18) Uani 1 1 d . . .
P1 P 0.12180(10) 0.30245(7) 0.64289(7) 0.0403(2) Uani 1 1 d . . .
S1 S 0.37652(16) 0.30460(13) 0.55799(10) 0.0762(5) Uani 1 1 d . . .
C11 C 0.2404(5) 0.2002(4) 0.4999(3) 0.0484(9) Uani 1 1 d . . .
C12 C 0.1201(5) 0.2002(3) 0.5295(3) 0.0435(8) Uani 1 1 d . . .
C13 C 0.0136(5) 0.1182(3) 0.4787(3) 0.0488(9) Uani 1 1 d . . .
H13 H -0.0640 0.1184 0.4995 0.059 Uiso 1 1 calc R . .
C14 C 0.0238(6) 0.0375(3) 0.3983(4) 0.0564(11) Uani 1 1 d . . .
H14 H -0.0483 -0.0160 0.3627 0.068 Uiso 1 1 calc R . .
C15 C 0.1429(6) 0.0366(4) 0.3706(4) 0.0607(12) Uani 1 1 d . . .
H15 H 0.1493 -0.0194 0.3172 0.073 Uiso 1 1 calc R . .
C16 C 0.2546(5) 0.1158(4) 0.4192(3) 0.0595(11) Uani 1 1 d . . .
Si1 Si 0.4074(2) 0.1077(3) 0.3701(2) 0.1299(13) Uani 1 1 d . . .
C1A C 0.4203(13) 0.2089(17) 0.3246(10) 0.190(9) Uani 1 1 d . . .
H1A1 H 0.3325 0.2056 0.2764 0.284 Uiso 1 1 calc R . .
H1A2 H 0.4924 0.1997 0.2942 0.284 Uiso 1 1 calc R . .
H1A3 H 0.4427 0.2728 0.3803 0.284 Uiso 1 1 calc R . .
C1B C 0.5794(13) 0.114(2) 0.4664(18) 0.207(10) Uani 1 1 d . . .
H1B1 H 0.6533 0.1097 0.4381 0.311 Uiso 1 1 calc R . .
H1B2 H 0.5741 0.0602 0.4859 0.311 Uiso 1 1 calc R . .
H1B3 H 0.5980 0.1763 0.5239 0.311 Uiso 1 1 calc R . .
C1C C 0.3675(19) -0.015(2) 0.258(2) 0.31(2) Uani 1 1 d . . .
H1C1 H 0.2799 -0.0182 0.2097 0.470 Uiso 1 1 calc R . .
H1C2 H 0.3615 -0.0684 0.2788 0.470 Uiso 1 1 calc R . .
H2C3 H 0.4406 -0.0216 0.2289 0.470 Uiso 1 1 calc R . .
S2 S 0.26861(12) 0.52707(8) 0.79351(9) 0.0585(3) Uani 1 1 d . . .
C21 C 0.1035(4) 0.5019(3) 0.6972(3) 0.0414(8) Uani 1 1 d . . .
C22 C 0.0363(4) 0.4039(3) 0.6277(3) 0.0420(8) Uani 1 1 d . . .
C23 C -0.0917(5) 0.3895(4) 0.5511(4) 0.0567(10) Uani 1 1 d . . .
H23 H -0.1341 0.3255 0.5051 0.068 Uiso 1 1 calc R . .
C24 C -0.1538(5) 0.4712(5) 0.5446(4) 0.0639(12) Uani 1 1 d . . .
H24 H -0.2379 0.4620 0.4943 0.077 Uiso 1 1 calc R . .
C25 C -0.0897(5) 0.5670(4) 0.6138(4) 0.0565(11) Uani 1 1 d . . .
H25 H -0.1333 0.6208 0.6089 0.068 Uiso 1 1 calc R . .
C26 C 0.0390(4) 0.5854(3) 0.6911(3) 0.0442(8) Uani 1 1 d . . .
Si2 Si 0.12090(15) 0.71977(9) 0.77882(10) 0.0506(3) Uani 1 1 d . . .
C2A C 0.2766(7) 0.7512(5) 0.7491(5) 0.0738(15) Uani 1 1 d . . .
H2A1 H 0.2499 0.7378 0.6793 0.111 Uiso 1 1 calc R . .
H2A2 H 0.3471 0.7115 0.7642 0.111 Uiso 1 1 calc R . .
H2A3 H 0.3132 0.8204 0.7885 0.111 Uiso 1 1 calc R . .
C2B C 0.1657(9) 0.7434(5) 0.9143(5) 0.0786(17) Uani 1 1 d . . .
H2B1 H 0.0832 0.7264 0.9267 0.118 Uiso 1 1 calc R . .
H2B2 H 0.2016 0.8125 0.9552 0.118 Uiso 1 1 calc R . .
H2B3 H 0.2352 0.7035 0.9303 0.118 Uiso 1 1 calc R . .
C2C C -0.0106(10) 0.8033(6) 0.7550(7) 0.092(2) Uani 1 1 d . . .
H2C1 H -0.0917 0.7881 0.7700 0.139 Uiso 1 1 calc R . .
H2C2 H -0.0373 0.7930 0.6860 0.139 Uiso 1 1 calc R . .
H2C3 H 0.0299 0.8714 0.7968 0.139 Uiso 1 1 calc R . .
S3 S 0.34876(12) 0.23871(11) 0.79728(12) 0.0635(3) Uani 1 1 d . . .
C31 C 0.1698(4) 0.2353(3) 0.7922(3) 0.0397(7) Uani 1 1 d . . .
C32 C 0.0661(4) 0.2632(3) 0.7254(3) 0.0404(8) Uani 1 1 d . . .
C33 C -0.0694(4) 0.2689(4) 0.7302(3) 0.0498(9) Uani 1 1 d . . .
H33 H -0.1350 0.2899 0.6878 0.060 Uiso 1 1 calc R . .
C34 C -0.1054(5) 0.2430(4) 0.7993(4) 0.0585(11) Uani 1 1 d . . .
H34 H -0.1942 0.2486 0.8050 0.070 Uiso 1 1 calc R . .
C35 C -0.0076(5) 0.2087(4) 0.8591(4) 0.0554(10) Uani 1 1 d . . .
H35 H -0.0355 0.1870 0.9012 0.067 Uiso 1 1 calc R . .
C36 C 0.1319(4) 0.2048(3) 0.8599(3) 0.0434(8) Uani 1 1 d . . .
Si3 Si 0.25732(17) 0.15939(11) 0.94917(11) 0.0589(3) Uani 1 1 d . . .
C3A C 0.3354(12) 0.0526(6) 0.8786(8) 0.100(3) Uani 1 1 d . . .
H3A1 H 0.2620 0.0004 0.8286 0.150 Uiso 1 1 calc R . .
H3A2 H 0.3942 0.0283 0.9239 0.150 Uiso 1 1 calc R . .
H3A3 H 0.3901 0.0743 0.8468 0.150 Uiso 1 1 calc R . .
C3B C 0.1504(13) 0.1035(11) 1.0038(9) 0.123(4) Uani 1 1 d . . .
H3B1 H 0.1074 0.1543 1.0428 0.185 Uiso 1 1 calc R . .
H3B2 H 0.2105 0.0761 1.0457 0.185 Uiso 1 1 calc R . .
H3B3 H 0.0792 0.0517 0.9505 0.185 Uiso 1 1 calc R . .
C3C C 0.3970(11) 0.2642(8) 1.0478(7) 0.114(3) Uani 1 1 d . . .
H3C1 H 0.3542 0.3181 1.0828 0.171 Uiso 1 1 calc R . .
H3C2 H 0.4521 0.2868 1.0168 0.171 Uiso 1 1 calc R . .
H3C3 H 0.4562 0.2412 1.0943 0.171 Uiso 1 1 calc R . .
C1 C 0.5939(4) 0.4373(3) 0.8177(3) 0.0412(8) Uani 1 1 d . . .
C2 C 0.6711(5) 0.4657(4) 0.7700(4) 0.0571(11) Uani 1 1 d . . .
H2 H 0.6332 0.4517 0.7023 0.069 Uiso 1 1 calc R . .
C3 C 0.8064(6) 0.5154(5) 0.8243(5) 0.0698(14) Uani 1 1 d . . .
H3 H 0.8609 0.5325 0.7921 0.084 Uiso 1 1 calc R . .
C4 C 0.8606(5) 0.5396(4) 0.9257(5) 0.0673(14) Uani 1 1 d . . .
H4 H 0.9499 0.5754 0.9620 0.081 Uiso 1 1 calc R . .
C5 C 0.7835(6) 0.5110(5) 0.9735(4) 0.0682(14) Uani 1 1 d . . .
H5 H 0.8210 0.5263 1.0415 0.082 Uiso 1 1 calc R . .
C6 C 0.6484(5) 0.4590(4) 0.9190(4) 0.0555(10) Uani 1 1 d . . .
H6 H 0.5954 0.4390 0.9504 0.067 Uiso 1 1 calc R . .

loop_
_atom_site_aniso_label
_atom_site_aniso_U_11
_atom_site_aniso_U_22
_atom_site_aniso_U_33
_atom_site_aniso_U_23
_atom_site_aniso_U_13
_atom_site_aniso_U_12
Sn1 0.0359(2) 0.0484(2) 0.0483(2) 0.01824(13) 0.01425(12) -0.00072(11)
P1 0.0373(5) 0.0414(5) 0.0393(5) 0.0127(4) 0.0138(4) -0.0019(3)
S1 0.0690(8) 0.0946(10) 0.0543(6) 0.0131(6) 0.0305(6) -0.0294(7)
C11 0.044(2) 0.060(2) 0.0369(18) 0.0152(17) 0.0130(16) -0.0014(17)
C12 0.046(2) 0.0446(19) 0.0380(18) 0.0142(15) 0.0154(15) -0.0006(16)
C13 0.051(2) 0.048(2) 0.045(2) 0.0176(17) 0.0154(17) -0.0058(17)
C14 0.065(3) 0.043(2) 0.050(2) 0.0126(17) 0.013(2) -0.0071(19)
C15 0.071(3) 0.052(2) 0.045(2) 0.0069(18) 0.015(2) 0.013(2)
C16 0.052(2) 0.078(3) 0.042(2) 0.017(2) 0.0162(18) 0.013(2)
Si1 0.0541(10) 0.187(3) 0.0935(14) -0.0118(16) 0.0426(10) 0.0035(13)
C1A 0.109(8) 0.37(3) 0.122(8) 0.117(13) 0.066(7) -0.035(11)
C1B 0.067(6) 0.29(3) 0.23(2) 0.089(19) 0.035(8) 0.056(10)
C1C 0.150(13) 0.30(3) 0.28(2) -0.16(2) 0.163(16) -0.063(15)
S2 0.0487(6) 0.0457(5) 0.0556(6) 0.0096(4) -0.0031(4) 0.0061(4)
C21 0.0387(18) 0.049(2) 0.0408(18) 0.0229(16) 0.0136(15) 0.0069(15)
C22 0.0368(18) 0.050(2) 0.0380(17) 0.0192(15) 0.0101(15) -0.0002(15)
C23 0.047(2) 0.063(3) 0.047(2) 0.0191(19) 0.0031(18) 0.0004(19)
C24 0.047(2) 0.082(3) 0.054(3) 0.032(2) -0.0010(19) 0.009(2)
C25 0.052(2) 0.071(3) 0.057(2) 0.037(2) 0.017(2) 0.018(2)
C26 0.0429(19) 0.051(2) 0.048(2) 0.0274(17) 0.0172(16) 0.0084(16)
Si2 0.0580(7) 0.0481(6) 0.0535(6) 0.0246(5) 0.0240(5) 0.0129(5)
C2A 0.075(4) 0.071(3) 0.076(3) 0.032(3) 0.025(3) -0.011(3)
C2B 0.107(5) 0.073(4) 0.058(3) 0.021(3) 0.038(3) 0.033(3)
C2C 0.105(5) 0.067(4) 0.107(5) 0.043(4) 0.025(4) 0.039(4)
S3 0.0430(5) 0.0768(8) 0.1003(9) 0.0590(7) 0.0335(6) 0.0188(5)
C31 0.0390(18) 0.0351(16) 0.0415(18) 0.0097(14) 0.0165(15) -0.0003(13)
C32 0.0399(18) 0.0405(18) 0.0361(17) 0.0094(14) 0.0150(14) -0.0019(14)
C33 0.0371(19) 0.061(2) 0.046(2) 0.0170(18) 0.0138(16) 0.0018(17)
C34 0.039(2) 0.077(3) 0.066(3) 0.028(2) 0.028(2) 0.004(2)
C35 0.055(2) 0.064(3) 0.050(2) 0.0197(19) 0.027(2) -0.001(2)
C36 0.048(2) 0.0395(18) 0.0377(17) 0.0077(14) 0.0178(15) -0.0007(15)
Si3 0.0673(8) 0.0613(7) 0.0589(7) 0.0321(6) 0.0251(6) 0.0181(6)
C3A 0.143(7) 0.073(4) 0.128(6) 0.061(4) 0.077(6) 0.050(5)
C3B 0.138(8) 0.180(11) 0.132(8) 0.120(9) 0.078(7) 0.058(8)
C3C 0.105(6) 0.098(5) 0.091(5) 0.026(4) -0.018(5) 0.026(5)
C1 0.0382(18) 0.0393(17) 0.047(2) 0.0163(15) 0.0178(15) 0.0078(14)
C2 0.044(2) 0.071(3) 0.053(2) 0.023(2) 0.0167(19) -0.003(2)
C3 0.044(2) 0.085(4) 0.087(4) 0.037(3) 0.029(3) -0.007(2)
C4 0.035(2) 0.068(3) 0.082(4) 0.020(3) 0.011(2) -0.001(2)
C5 0.049(3) 0.082(4) 0.053(3) 0.019(2) 0.001(2) 0.002(2)
C6 0.049(2) 0.067(3) 0.056(2) 0.029(2) 0.0203(19) 0.009(2)

loop_
_atom_type_symbol
_atom_type_description
_atom_type_scat_dispersion_real
_atom_type_scat_dispersion_imag
_atom_type_scat_source
C C 0.0181 0.0091 'International Tables Vol C Tables 4.2.6.8 and 6.1.1.4'
H H 0.0000 0.0000 'International Tables Vol C Tables 4.2.6.8 and 6.1.1.4'
Si Si 0.0817 0.0704 'International Tables Vol C Tables 4.2.6.8 and 6.1.1.4'
P P 0.2955 0.4335 'International Tables Vol C Tables 4.2.6.8 and 6.1.1.4'
S S 0.3331 0.5567 'International Tables Vol C Tables 4.2.6.8 and 6.1.1.4'
Sn Sn 0.0259 5.4591 'International Tables Vol C Tables 4.2.6.8 and 6.1.1.4'

loop_
_geom_angle_atom_site_label_1
_geom_angle_atom_site_label_2
_geom_angle_atom_site_label_3
_geom_angle
_geom_angle_site_symmetry_1
_geom_angle_site_symmetry_3
_geom_angle_publ_flag
C1 Sn1 S1 101.39(12) . . ?
C1 Sn1 P1 177.12(10) . . ?
S1 Sn1 P1 79.64(5) . . ?
C1 Sn1 S2 97.41(11) . . ?
S1 Sn1 S2 116.24(6) . . ?
P1 Sn1 S2 79.74(5) . . ?
C1 Sn1 S3 102.51(11) . . ?
S1 Sn1 S3 114.44(6) . . ?
P1 Sn1 S3 79.38(5) . . ?
S2 Sn1 S3 119.74(5) . . ?
C22 P1 C32 111.29(19) . . ?
C22 P1 C12 116.08(19) . . ?
C32 P1 C12 112.99(18) . . ?
C22 P1 Sn1 106.51(14) . . ?
C32 P1 Sn1 104.25(13) . . ?
C12 P1 Sn1 104.53(15) . . ?
C11 S1 Sn1 100.71(14) . . ?
C12 C11 C16 119.9(4) . . ?
C12 C11 S1 122.9(3) . . ?
C16 C11 S1 117.3(4) . . ?
C13 C12 C11 120.6(4) . . ?
C13 C12 P1 122.1(3) . . ?
C11 C12 P1 116.8(3) . . ?
C14 C13 C12 120.1(4) . . ?
C13 C14 C15 119.3(4) . . ?
C14 C15 C16 123.6(4) . . ?
C15 C16 C11 116.5(5) . . ?
C15 C16 Si1 119.4(4) . . ?
C11 C16 Si1 124.0(4) . . ?
C1C Si1 C1A 107.3(14) . . ?
C1C Si1 C16 106.3(5) . . ?
C1A Si1 C16 110.8(5) . . ?
C1C Si1 C1B 109.8(13) . . ?
C1A Si1 C1B 109.9(10) . . ?
C16 Si1 C1B 112.5(7) . . ?
C21 S2 Sn1 104.23(15) . . ?
C26 C21 C22 119.6(4) . . ?
C26 C21 S2 117.0(3) . . ?
C22 C21 S2 123.4(3) . . ?
C23 C22 C21 120.4(4) . . ?
C23 C22 P1 122.7(4) . . ?
C21 C22 P1 116.9(3) . . ?
C24 C23 C22 119.8(5) . . ?
C23 C24 C25 119.9(4) . . ?
C24 C25 C26 122.5(5) . . ?
C25 C26 C21 117.8(4) . . ?
C25 C26 Si2 119.0(3) . . ?
C21 C26 Si2 123.2(3) . . ?
C2A Si2 C2C 108.4(4) . . ?
C2A Si2 C2B 111.9(4) . . ?
C2C Si2 C2B 106.7(4) . . ?
C2A Si2 C26 108.9(3) . . ?
C2C Si2 C26 108.3(3) . . ?
C2B Si2 C26 112.6(3) . . ?
C31 S3 Sn1 102.13(14) . . ?
C36 C31 C32 119.3(3) . . ?
C36 C31 S3 117.7(3) . . ?
C32 C31 S3 123.0(3) . . ?
C33 C32 C31 121.4(4) . . ?
C33 C32 P1 121.4(3) . . ?
C31 C32 P1 117.0(3) . . ?
C34 C33 C32 119.3(4) . . ?
C35 C34 C33 119.3(4) . . ?
C34 C35 C36 123.7(4) . . ?
C35 C36 C31 116.7(4) . . ?
C35 C36 Si3 119.3(3) . . ?
C31 C36 Si3 124.0(3) . . ?
C3A Si3 C3C 111.2(5) . . ?
C3A Si3 C3B 104.0(5) . . ?
C3C Si3 C3B 112.7(6) . . ?
C3A Si3 C36 110.5(3) . . ?
C3C Si3 C36 110.4(3) . . ?
C3B Si3 C36 107.9(4) . . ?
C2 C1 C6 121.0(4) . . ?
C2 C1 Sn1 118.8(3) . . ?
C6 C1 Sn1 119.9(3) . . ?
C1 C2 C3 119.1(5) . . ?
C4 C3 C2 120.4(5) . . ?
C5 C4 C3 120.5(5) . . ?
C4 C5 C6 119.5(5) . . ?
C1 C6 C5 119.4(5) . . ?

loop_
_geom_bond_atom_site_label_1
_geom_bond_atom_site_label_2
_geom_bond_distance
_geom_bond_site_symmetry_2
_geom_bond_publ_flag
Sn1 C1 2.175(4) . ?
Sn1 S1 2.5093(14) . ?
Sn1 P1 2.5132(14) . ?
Sn1 S2 2.5172(14) . ?
Sn1 S3 2.5190(13) . ?
P1 C22 1.795(4) . ?
P1 C32 1.799(4) . ?
P1 C12 1.801(4) . ?
S1 C11 1.792(5) . ?
C11 C12 1.419(6) . ?
C11 C16 1.419(7) . ?
C12 C13 1.402(6) . ?
C13 C14 1.373(7) . ?
C14 C15 1.389(8) . ?
C15 C16 1.409(8) . ?
C16 Si1 1.896(6) . ?
Si1 C1C 1.883(15) . ?
Si1 C1A 1.89(2) . ?
Si1 C1B 1.892(16) . ?
S2 C21 1.790(4) . ?
C21 C26 1.422(6) . ?
C21 C22 1.426(6) . ?
C22 C23 1.415(6) . ?
C23 C24 1.388(8) . ?
C24 C25 1.394(9) . ?
C25 C26 1.415(6) . ?
C26 Si2 1.910(5) . ?
Si2 C2A 1.863(6) . ?
Si2 C2C 1.876(6) . ?
Si2 C2B 1.877(6) . ?
S3 C31 1.787(4) . ?
C31 C36 1.422(6) . ?
C31 C32 1.422(6) . ?
C32 C33 1.396(6) . ?
C33 C34 1.392(7) . ?
C34 C35 1.382(8) . ?
C35 C36 1.409(7) . ?
C36 Si3 1.908(5) . ?
Si3 C3A 1.867(8) . ?
Si3 C3C 1.880(10) . ?
Si3 C3B 1.897(9) . ?
C1 C2 1.373(6) . ?
C1 C6 1.388(7) . ?
C2 C3 1.389(7) . ?
C3 C4 1.382(10) . ?
C4 C5 1.375(10) . ?
C5 C6 1.397(8) . ?

loop_
_geom_torsion_atom_site_label_1
_geom_torsion_atom_site_label_2
_geom_torsion_atom_site_label_3
_geom_torsion_atom_site_label_4
_geom_torsion
_geom_torsion_site_symmetry_1
_geom_torsion_site_symmetry_2
_geom_torsion_site_symmetry_3
_geom_torsion_site_symmetry_4
_geom_torsion_publ_flag
C1 Sn1 P1 C22 18(2) . . . . ?
S1 Sn1 P1 C22 -93.62(14) . . . . ?
S2 Sn1 P1 C22 25.70(14) . . . . ?
S3 Sn1 P1 C22 148.85(14) . . . . ?
C1 Sn1 P1 C32 -100(2) . . . . ?
S1 Sn1 P1 C32 148.60(14) . . . . ?
S2 Sn1 P1 C32 -92.08(14) . . . . ?
S3 Sn1 P1 C32 31.07(14) . . . . ?
C1 Sn1 P1 C12 141(2) . . . . ?
S1 Sn1 P1 C12 29.78(15) . . . . ?
S2 Sn1 P1 C12 149.10(15) . . . . ?
S3 Sn1 P1 C12 -87.75(15) . . . . ?
C1 Sn1 S1 C11 150.6(2) . . . . ?
P1 Sn1 S1 C11 -32.19(17) . . . . ?
S2 Sn1 S1 C11 -105.22(18) . . . . ?
S3 Sn1 S1 C11 41.03(19) . . . . ?
Sn1 S1 C11 C12 34.6(4) . . . . ?
Sn1 S1 C11 C16 -147.1(4) . . . . ?
C16 C11 C12 C13 -1.0(7) . . . . ?
S1 C11 C12 C13 177.2(4) . . . . ?
C16 C11 C12 P1 171.6(4) . . . . ?
S1 C11 C12 P1 -10.2(5) . . . . ?
C22 P1 C12 C13 -90.9(4) . . . . ?
C32 P1 C12 C13 39.4(4) . . . . ?
Sn1 P1 C12 C13 152.1(4) . . . . ?
C22 P1 C12 C11 96.6(4) . . . . ?
C32 P1 C12 C11 -133.1(3) . . . . ?
Sn1 P1 C12 C11 -20.4(4) . . . . ?
C11 C12 C13 C14 -1.2(7) . . . . ?
P1 C12 C13 C14 -173.5(4) . . . . ?
C12 C13 C14 C15 2.6(7) . . . . ?
C13 C14 C15 C16 -1.7(8) . . . . ?
C14 C15 C16 C11 -0.5(8) . . . . ?
C14 C15 C16 Si1 -177.1(4) . . . . ?
C12 C11 C16 C15 1.8(7) . . . . ?
S1 C11 C16 C15 -176.5(4) . . . . ?
C12 C11 C16 Si1 178.2(4) . . . . ?
S1 C11 C16 Si1 -0.1(6) . . . . ?
C15 C16 Si1 C1C 0.3(15) . . . . ?
C11 C16 Si1 C1C -176.0(15) . . . . ?
C15 C16 Si1 C1A 116.5(7) . . . . ?
C11 C16 Si1 C1A -59.8(7) . . . . ?
C15 C16 Si1 C1B -120.0(10) . . . . ?
C11 C16 Si1 C1B 63.7(11) . . . . ?
C1 Sn1 S2 C21 155.82(18) . . . . ?
S1 Sn1 S2 C21 49.20(15) . . . . ?
P1 Sn1 S2 C21 -23.77(14) . . . . ?
S3 Sn1 S2 C21 -95.17(14) . . . . ?
Sn1 S2 C21 C26 -159.7(3) . . . . ?
Sn1 S2 C21 C22 19.9(4) . . . . ?
C26 C21 C22 C23 1.9(6) . . . . ?
S2 C21 C22 C23 -177.6(3) . . . . ?
C26 C21 C22 P1 -178.1(3) . . . . ?
S2 C21 C22 P1 2.4(5) . . . . ?
C32 P1 C22 C23 -90.6(4) . . . . ?
C12 P1 C22 C23 40.5(4) . . . . ?
Sn1 P1 C22 C23 156.4(3) . . . . ?
C32 P1 C22 C21 89.4(3) . . . . ?
C12 P1 C22 C21 -139.5(3) . . . . ?
Sn1 P1 C22 C21 -23.6(3) . . . . ?
C21 C22 C23 C24 -1.3(7) . . . . ?
P1 C22 C23 C24 178.7(4) . . . . ?
C22 C23 C24 C25 0.0(8) . . . . ?
C23 C24 C25 C26 0.7(8) . . . . ?
C24 C25 C26 C21 -0.1(7) . . . . ?
C24 C25 C26 Si2 177.8(4) . . . . ?
C22 C21 C26 C25 -1.2(6) . . . . ?
S2 C21 C26 C25 178.3(3) . . . . ?
C22 C21 C26 Si2 -179.0(3) . . . . ?
S2 C21 C26 Si2 0.6(5) . . . . ?
C25 C26 Si2 C2A -107.7(4) . . . . ?
C21 C26 Si2 C2A 70.0(4) . . . . ?
C25 C26 Si2 C2C 9.9(5) . . . . ?
C21 C26 Si2 C2C -172.4(4) . . . . ?
C25 C26 Si2 C2B 127.6(4) . . . . ?
C21 C26 Si2 C2B -54.7(4) . . . . ?
C1 Sn1 S3 C31 147.91(17) . . . . ?
S1 Sn1 S3 C31 -103.24(15) . . . . ?
P1 Sn1 S3 C31 -29.87(13) . . . . ?
S2 Sn1 S3 C31 41.72(15) . . . . ?
Sn1 S3 C31 C36 -152.6(3) . . . . ?
Sn1 S3 C31 C32 26.4(3) . . . . ?
C36 C31 C32 C33 5.3(6) . . . . ?
S3 C31 C32 C33 -173.6(3) . . . . ?
C36 C31 C32 P1 179.3(3) . . . . ?
S3 C31 C32 P1 0.4(4) . . . . ?
C22 P1 C32 C33 32.4(4) . . . . ?
C12 P1 C32 C33 -100.3(4) . . . . ?
Sn1 P1 C32 C33 146.8(3) . . . . ?
C22 P1 C32 C31 -141.6(3) . . . . ?
C12 P1 C32 C31 85.7(3) . . . . ?
Sn1 P1 C32 C31 -27.2(3) . . . . ?
C31 C32 C33 C34 -2.6(7) . . . . ?
P1 C32 C33 C34 -176.4(4) . . . . ?
C32 C33 C34 C35 -2.3(7) . . . . ?
C33 C34 C35 C36 4.7(8) . . . . ?
C34 C35 C36 C31 -2.1(7) . . . . ?
C34 C35 C36 Si3 178.2(4) . . . . ?
C32 C31 C36 C35 -2.9(5) . . . . ?
S3 C31 C36 C35 176.1(3) . . . . ?
C32 C31 C36 Si3 176.9(3) . . . . ?
S3 C31 C36 Si3 -4.2(4) . . . . ?
C35 C36 Si3 C3A 124.0(5) . . . . ?
C31 C36 Si3 C3A -55.7(5) . . . . ?
C35 C36 Si3 C3C -112.6(6) . . . . ?
C31 C36 Si3 C3C 67.6(6) . . . . ?
C35 C36 Si3 C3B 11.0(6) . . . . ?
C31 C36 Si3 C3B -168.7(6) . . . . ?
S1 Sn1 C1 C2 23.5(4) . . . . ?
P1 Sn1 C1 C2 -87(2) . . . . ?
S2 Sn1 C1 C2 -95.3(4) . . . . ?
S3 Sn1 C1 C2 142.0(4) . . . . ?
S1 Sn1 C1 C6 -162.5(3) . . . . ?
P1 Sn1 C1 C6 87(2) . . . . ?
S2 Sn1 C1 C6 78.7(4) . . . . ?
S3 Sn1 C1 C6 -44.1(4) . . . . ?
C6 C1 C2 C3 1.0(8) . . . . ?
Sn1 C1 C2 C3 174.9(4) . . . . ?
C1 C2 C3 C4 -2.6(9) . . . . ?
C2 C3 C4 C5 2.8(10) . . . . ?
C3 C4 C5 C6 -1.3(10) . . . . ?
C2 C1 C6 C5 0.5(8) . . . . ?
Sn1 C1 C6 C5 -173.4(4) . . . . ?
C4 C5 C6 C1 -0.3(9) . . . . ?
